data_4319515
loop_
_publ_author_name
'Dirk Stueber'
'Atta M. Arif'
'David M. Grant'
'Robert W. Parry'

_publ_section_title
;
 Carbonates, Thiocarbonates, and the Corresponding Monoalkyl Derivatives.
 2. X-ray Crystal Structure of Potassium Methyltrithiocarbonate (KS2CSCH3)
;
_journal_name_full 'Inorganic Chemistry'
_journal_page_first 1912
_journal_page_last 1914
_journal_paper_doi 10.1021/ic001227y
_journal_volume 40
_journal_year 2001
_chemical_formula_moiety KS2CSCH3
_chemical_formula_sum 'C2 H3 K S3'
_chemical_formula_weight 162.32
_chemical_name_common 'Potassium Methyl-Trithiocarbonate'
_chemical_name_systematic
;
 ?
;
_space_group_IT_number 14
_symmetry_cell_setting monoclinic
_symmetry_space_group_name_Hall '-P 2ybc'
_symmetry_space_group_name_H-M 'P 1 21/c 1'
_atom_sites_solution_hydrogens geom
_atom_sites_solution_primary direct
_atom_sites_solution_secondary difmap
_audit_creation_method SHELXL-97
_cell_angle_alpha 90.00
_cell_angle_beta 91.565(2)
_cell_angle_gamma 90.00
_cell_formula_units_Z 4
_cell_length_a 7.6639(3)
_cell_length_b 6.5804(2)
_cell_length_c 12.8426(5)
_cell_measurement_reflns_used 5114
_cell_measurement_temperature 200(1)
_cell_measurement_theta_max 32.58
_cell_measurement_theta_min 1.02
_cell_volume 647.43(4)
_computing_cell_refinement DENZO-SMN
_computing_data_collection 'Nonius COLLECT'
_computing_data_reduction DENZO-SMN
_computing_molecular_graphics 'WinGX, Ortep3'
_computing_structure_refinement 'SHELXL-97 (Sheldrick, 1997)'
_computing_structure_solution SIR97
_diffrn_ambient_temperature 200(1)
_diffrn_measured_fraction_theta_full 0.958
_diffrn_measured_fraction_theta_max 0.958
_diffrn_measurement_device_type 'Nonius KappaCCD Diffractometer'
_diffrn_measurement_method 'Phi Scan'
_diffrn_radiation_monochromator graphite
_diffrn_radiation_source 'fine-focus sealed tube'
_diffrn_radiation_type MoK\a
_diffrn_radiation_wavelength 0.71073
_diffrn_reflns_av_R_equivalents 0.0304
_diffrn_reflns_av_sigmaI/netI 0.0460
_diffrn_reflns_limit_h_max 11
_diffrn_reflns_limit_h_min -11
_diffrn_reflns_limit_k_max 9
_diffrn_reflns_limit_k_min -8
_diffrn_reflns_limit_l_max 19
_diffrn_reflns_limit_l_min -19
_diffrn_reflns_number 3578
_diffrn_reflns_theta_full 32.71
_diffrn_reflns_theta_max 32.71
_diffrn_reflns_theta_min 3.17
_diffrn_standards_decay_% <2.0
_exptl_absorpt_coefficient_mu 1.650
_exptl_absorpt_correction_T_max 0.9522
_exptl_absorpt_correction_T_min 0.6373
_exptl_absorpt_correction_type multi-scan
_exptl_absorpt_process_details 'DENZO-SMN (Otwinowski & Minor, 1997)'
_exptl_crystal_colour yellow
_exptl_crystal_density_diffrn 1.665
_exptl_crystal_density_method 'not measured'
_exptl_crystal_description plates
_exptl_crystal_F_000 328
_exptl_crystal_size_max 0.30
_exptl_crystal_size_mid 0.28
_exptl_crystal_size_min 0.03
_refine_diff_density_max 0.330
_refine_diff_density_min -0.352
_refine_diff_density_rms 0.072
_refine_ls_extinction_method none
_refine_ls_goodness_of_fit_ref 1.040
_refine_ls_hydrogen_treatment mixed
_refine_ls_matrix_type full
_refine_ls_number_parameters 67
_refine_ls_number_reflns 2278
_refine_ls_number_restraints 0
_refine_ls_restrained_S_all 1.040
_refine_ls_R_factor_all 0.0433
_refine_ls_R_factor_gt 0.0295
_refine_ls_shift/su_max 0.003
_refine_ls_shift/su_mean 0.000
_refine_ls_structure_factor_coef Fsqd
_refine_ls_weighting_details 'calc w=1/[\s^2^(Fo^2^)+(0.0137P)^2^+0.1850P] where P=(Fo^2^+2Fc^2^)/3'
_refine_ls_weighting_scheme calc
_refine_ls_wR_factor_gt 0.0634
_refine_ls_wR_factor_ref 0.0695
_reflns_number_gt 1807
_reflns_number_total 2278
_reflns_threshold_expression >2sigma(I)
_cod_data_source_file ic001227y.cif
_cod_data_source_block shelxl
_cod_depositor_comments
;
The following automatic conversions were performed:

'_symmetry_cell_setting' value 'Monoclinic' changed to 'monoclinic'
according to the built-in table from CIF Core dictionary named
'cif_core.dic' version 2.4.1 from
2010-06-29.

'_exptl_absorpt_correction_type' value 'Multi-scan'
changed to 'multi-scan' according to the built-in table from CIF Core
dictionary named 'cif_core.dic' version 2.4.1 from 2010-06-29.

Automatic conversion script
Id: cif_fix_values 1646 2011-03-28 12:23:43Z adriana 
;
_cod_original_sg_symbol_H-M 'P 21/c'
_cod_database_code 4319515

loop_
_symmetry_equiv_pos_as_xyz
'x, y, z'
'-x, y+1/2, -z+1/2'
'-x, -y, -z'
'x, -y-1/2, z-1/2'

loop_
_atom_site_label
_atom_site_type_symbol
_atom_site_fract_x
_atom_site_fract_y
_atom_site_fract_z
_atom_site_U_iso_or_equiv
_atom_site_adp_type
_atom_site_occupancy
_atom_site_symmetry_multiplicity
_atom_site_calc_flag
_atom_site_refinement_flags
_atom_site_disorder_assembly
_atom_site_disorder_group
K K 0.49837(5) -0.31586(5) 0.38273(2) 0.03209(10) Uani 1 1 d . . .
S1 S 0.48659(5) 0.18422(5) 0.37038(3) 0.02310(9) Uani 1 1 d . . .
S2 S 0.81960(5) 0.37262(7) 0.45406(4) 0.03865(12) Uani 1 1 d . . .
S3 S 0.81291(5) 0.01472(6) 0.31011(3) 0.03391(11) Uani 1 1 d . . .
C1 C 0.70870(18) 0.2015(2) 0.38377(10) 0.0224(3) Uani 1 1 d . . .
C2 C 1.0433(2) 0.0428(4) 0.33730(19) 0.0450(5) Uani 1 1 d . . .
H1 H 1.077(4) 0.171(5) 0.342(2) 0.090(10) Uiso 1 1 d . . .
H2 H 1.079(4) -0.016(5) 0.403(2) 0.105(11) Uiso 1 1 d . . .
H3 H 1.103(4) -0.030(4) 0.287(2) 0.093(9) Uiso 1 1 d . . .

loop_
_atom_site_aniso_label
_atom_site_aniso_U_11
_atom_site_aniso_U_22
_atom_site_aniso_U_33
_atom_site_aniso_U_23
_atom_site_aniso_U_13
_atom_site_aniso_U_12
K 0.0532(2) 0.02121(18) 0.02203(15) 0.00100(12) 0.00396(14) 0.00014(14)
S1 0.02296(17) 0.02247(19) 0.02379(16) -0.00198(13) -0.00109(12) 0.00009(13)
S2 0.0307(2) 0.0387(2) 0.0463(2) -0.01757(19) -0.00295(18) -0.00717(17)
S3 0.0276(2) 0.0318(2) 0.0426(2) -0.01143(17) 0.00499(16) 0.00084(16)
C1 0.0270(7) 0.0203(7) 0.0198(6) 0.0017(5) 0.0005(5) -0.0015(5)
C2 0.0256(9) 0.0491(12) 0.0607(13) -0.0039(10) 0.0074(8) 0.0037(8)

loop_
_atom_type_symbol
_atom_type_description
_atom_type_scat_dispersion_real
_atom_type_scat_dispersion_imag
_atom_type_scat_source
C C 0.0033 0.0016 'International Tables Vol C Tables 4.2.6.8 and 6.1.1.4'
H H 0.0000 0.0000 'International Tables Vol C Tables 4.2.6.8 and 6.1.1.4'
S S 0.1246 0.1234 'International Tables Vol C Tables 4.2.6.8 and 6.1.1.4'
K K 0.2009 0.2494 'International Tables Vol C Tables 4.2.6.8 and 6.1.1.4'

loop_
_geom_angle_atom_site_label_1
_geom_angle_atom_site_label_2
_geom_angle_atom_site_label_3
_geom_angle
_geom_angle_site_symmetry_1
_geom_angle_site_symmetry_3
_geom_angle_publ_flag
S1 K S2 133.272(16) 2_645 3_656 ?
S1 K S1 164.175(12) 2_645 3_656 ?
S2 K S1 54.567(11) 3_656 3_656 ?
S1 K S1 87.351(11) 2_645 1_545 ?
S2 K S1 84.098(13) 3_656 1_545 ?
S1 K S1 108.051(11) 3_656 1_545 ?
S1 K S1 87.333(11) 2_645 . ?
S2 K S1 97.160(13) 3_656 . ?
S1 K S1 77.490(12) 3_656 . ?
S1 K S1 173.727(16) 1_545 . ?
S1 K S2 103.289(14) 2_645 1_545 ?
S2 K S2 108.201(13) 3_656 1_545 ?
S1 K S2 83.689(12) 3_656 1_545 ?
S1 K S2 54.179(11) 1_545 1_545 ?
S1 K S2 130.557(15) . 1_545 ?
S1 K S3 71.400(11) 2_645 . ?
S2 K S3 142.556(14) 3_656 . ?
S1 K S3 95.143(13) 3_656 . ?
S1 K S3 130.168(14) 1_545 . ?
S1 K S3 50.652(10) . . ?
S2 K S3 86.825(14) 1_545 . ?
S1 K C1 151.82(3) 2_645 3_656 ?
S2 K C1 28.07(2) 3_656 3_656 ?
S1 K C1 28.89(2) 3_656 3_656 ?
S1 K C1 104.04(2) 1_545 3_656 ?
S1 K C1 79.32(2) . 3_656 ?
S2 K C1 104.25(3) 1_545 3_656 ?
S3 K C1 115.96(3) . 3_656 ?
S1 K S3 49.356(10) 2_645 2_645 ?
S2 K S3 85.047(14) 3_656 2_645 ?
S1 K S3 139.190(15) 3_656 2_645 ?
S1 K S3 68.770(11) 1_545 2_645 ?
S1 K S3 105.161(13) . 2_645 ?
S2 K S3 118.424(13) 1_545 2_645 ?
S3 K S3 118.385(11) . 2_645 ?
C1 K S3 110.50(3) 3_656 2_645 ?
S1 K K 141.119(15) 2_645 3_646 ?
S2 K K 54.517(13) 3_656 3_646 ?
S1 K K 54.129(10) 3_656 3_646 ?
S1 K K 53.922(10) 1_545 3_646 ?
S1 K K 131.533(15) . 3_646 ?
S2 K K 53.684(12) 1_545 3_646 ?
S3 K K 128.752(18) . 3_646 ?
C1 K K 57.49(2) 3_656 3_646 ?
S3 K K 109.558(15) 2_645 3_646 ?
S1 K K 44.010(9) 2_645 2_645 ?
S2 K K 113.544(13) 3_656 2_645 ?
S1 K K 151.230(11) 3_656 2_645 ?
S1 K K 43.341(6) 1_545 2_645 ?
S1 K K 131.253(12) . 2_645 ?
S2 K K 75.574(10) 1_545 2_645 ?
S3 K K 103.266(13) . 2_645 ?
C1 K K 140.75(3) 3_656 2_645 ?
S3 K K 45.622(10) 2_645 2_645 ?
K K K 97.196(8) 3_646 2_645 ?
S1 K K 43.991(9) 2_645 2_655 ?
S2 K K 123.892(16) 3_656 2_655 ?
S1 K K 120.694(9) 3_656 2_655 ?
S1 K K 131.252(12) 1_545 2_655 ?
S1 K K 43.342(6) . 2_655 ?
S2 K K 127.592(16) 1_545 2_655 ?
S3 K K 48.701(9) . 2_655 ?
C1 K K 118.48(2) 3_656 2_655 ?
S3 K K 74.591(11) 2_645 2_655 ?
K K K 174.803(13) 3_646 2_655 ?
K K K 87.954(11) 2_645 2_655 ?
C1 S1 K 92.19(5) . 2_655 ?
C1 S1 K 82.93(5) . 3_656 ?
K S1 K 164.194(13) 2_655 3_656 ?
C1 S1 K 84.43(5) . 1_565 ?
K S1 K 92.668(11) 2_655 1_565 ?
K S1 K 71.949(11) 3_656 1_565 ?
C1 S1 K 92.04(5) . . ?
K S1 K 92.648(11) 2_655 . ?
K S1 K 102.510(12) 3_656 . ?
K S1 K 173.727(16) 1_565 . ?
C1 S2 K 83.81(5) . 3_656 ?
C1 S2 K 84.49(5) . 1_565 ?
K S2 K 71.799(13) 3_656 1_565 ?
C1 S3 C2 106.36(9) . . ?
C1 S3 K 87.92(5) . . ?
C2 S3 K 135.43(8) . . ?
C1 S3 K 81.37(5) . 2_655 ?
C2 S3 K 137.38(8) . 2_655 ?
K S3 K 85.677(11) . 2_655 ?
S2 C1 S1 126.33(9) . . ?
S2 C1 S3 122.23(9) . . ?
S1 C1 S3 111.43(8) . . ?
S2 C1 K 68.13(5) . 3_656 ?
S1 C1 K 68.18(4) . 3_656 ?
S3 C1 K 146.36(6) . 3_656 ?

loop_
_geom_bond_atom_site_label_1
_geom_bond_atom_site_label_2
_geom_bond_distance
_geom_bond_site_symmetry_2
_geom_bond_publ_flag
K S1 3.2557(5) 2_645 ?
K S2 3.2788(6) 3_656 ?
K S1 3.2860(5) 3_656 ?
K S1 3.2946(5) 1_545 ?
K S1 3.2957(5) . ?
K S2 3.3135(6) 1_545 ?
K S3 3.3964(6) . ?
K C1 3.5125(14) 3_656 ?
K S3 3.5700(6) 2_645 ?
K K 3.8656(6) 3_646 ?
K K 4.7384(5) 2_645 ?
K K 4.7384(5) 2_655 ?
S1 C1 1.7100(15) . ?
S1 K 3.2557(5) 2_655 ?
S1 K 3.2860(5) 3_656 ?
S1 K 3.2946(5) 1_565 ?
S2 C1 1.6624(14) . ?
S2 K 3.2788(6) 3_656 ?
S2 K 3.3135(6) 1_565 ?
S3 C1 1.7562(14) . ?
S3 C2 1.800(2) . ?
S3 K 3.5700(6) 2_655 ?
C1 K 3.5125(14) 3_656 ?

loop_
_geom_torsion_atom_site_label_1
_geom_torsion_atom_site_label_2
_geom_torsion_atom_site_label_3
_geom_torsion_atom_site_label_4
_geom_torsion
_geom_torsion_site_symmetry_1
_geom_torsion_site_symmetry_2
_geom_torsion_site_symmetry_3
_geom_torsion_site_symmetry_4
_geom_torsion_publ_flag
S1 K S1 C1 -92.28(5) 2_645 . . . ?
S2 K S1 C1 134.42(5) 3_656 . . . ?
S1 K S1 C1 83.21(5) 3_656 . . . ?
S1 K S1 C1 -124.38(16) 1_545 . . . ?
S2 K S1 C1 12.97(5) 1_545 . . . ?
S3 K S1 C1 -24.29(5) . . . . ?
C1 K S1 C1 112.65(4) 3_656 . . . ?
S3 K S1 C1 -138.80(5) 2_645 . . . ?
K K S1 C1 86.51(5) 3_646 . . . ?
K K S1 C1 -95.36(5) 2_645 . . . ?
K K S1 C1 -92.28(5) 2_655 . . . ?
S1 K S1 K 0.0 2_645 . . 2_655 ?
S2 K S1 K -133.294(16) 3_656 . . 2_655 ?
S1 K S1 K 175.490(19) 3_656 . . 2_655 ?
S1 K S1 K -32.10(16) 1_545 . . 2_655 ?
S2 K S1 K 105.25(2) 1_545 . . 2_655 ?
S3 K S1 K 67.994(13) . . . 2_655 ?
C1 K S1 K -155.06(3) 3_656 . . 2_655 ?
S3 K S1 K -46.511(12) 2_645 . . 2_655 ?
K K S1 K 178.79(3) 3_646 . . 2_655 ?
K K S1 K -3.078(17) 2_645 . . 2_655 ?
S1 K S1 K -175.490(19) 2_645 . . 3_656 ?
S2 K S1 K 51.216(12) 3_656 . . 3_656 ?
S1 K S1 K 0.0 3_656 . . 3_656 ?
S1 K S1 K 152.41(16) 1_545 . . 3_656 ?
S2 K S1 K -70.240(18) 1_545 . . 3_656 ?
S3 K S1 K -107.497(16) . . . 3_656 ?
C1 K S1 K 29.45(2) 3_656 . . 3_656 ?
S3 K S1 K 137.998(16) 2_645 . . 3_656 ?
K K S1 K 3.30(2) 3_646 . . 3_656 ?
K K S1 K -178.57(2) 2_645 . . 3_656 ?
K K S1 K -175.490(19) 2_655 . . 3_656 ?
S1 K S1 K -147.90(16) 2_645 . . 1_565 ?
S2 K S1 K 78.80(16) 3_656 . . 1_565 ?
S1 K S1 K 27.59(16) 3_656 . . 1_565 ?
S1 K S1 K 180.0 1_545 . . 1_565 ?
S2 K S1 K -42.65(17) 1_545 . . 1_565 ?
S3 K S1 K -79.91(16) . . . 1_565 ?
C1 K S1 K 57.03(16) 3_656 . . 1_565 ?
S3 K S1 K 165.58(15) 2_645 . . 1_565 ?
K K S1 K 30.89(18) 3_646 . . 1_565 ?
K K S1 K -150.98(14) 2_645 . . 1_565 ?
K K S1 K -147.90(16) 2_655 . . 1_565 ?
S1 K S3 C1 125.88(5) 2_645 . . . ?
S2 K S3 C1 -12.72(5) 3_656 . . . ?
S1 K S3 C1 -45.59(5) 3_656 . . . ?
S1 K S3 C1 -164.48(5) 1_545 . . . ?
S1 K S3 C1 23.61(5) . . . . ?
S2 K S3 C1 -128.96(5) 1_545 . . . ?
C1 K S3 C1 -24.65(7) 3_656 . . . ?
S3 K S3 C1 110.25(5) 2_645 . . . ?
K K S3 C1 -92.58(5) 3_646 . . . ?
K K S3 C1 156.67(5) 2_645 . . . ?
K K S3 C1 81.50(5) 2_655 . . . ?
S1 K S3 C2 -122.73(11) 2_645 . . . ?
S2 K S3 C2 98.67(11) 3_656 . . . ?
S1 K S3 C2 65.80(11) 3_656 . . . ?
S1 K S3 C2 -53.09(11) 1_545 . . . ?
S1 K S3 C2 135.00(11) . . . . ?
S2 K S3 C2 -17.57(11) 1_545 . . . ?
C1 K S3 C2 86.74(11) 3_656 . . . ?
S3 K S3 C2 -138.36(11) 2_645 . . . ?
K K S3 C2 18.81(11) 3_646 . . . ?
K K S3 C2 -91.94(11) 2_645 . . . ?
K K S3 C2 -167.11(11) 2_655 . . . ?
S1 K S3 K 44.376(11) 2_645 . . 2_655 ?
S2 K S3 K -94.22(2) 3_656 . . 2_655 ?
S1 K S3 K -127.094(12) 3_656 . . 2_655 ?
S1 K S3 K 114.017(18) 1_545 . . 2_655 ?
S1 K S3 K -57.890(11) . . . 2_655 ?
S2 K S3 K 149.540(13) 1_545 . . 2_655 ?
C1 K S3 K -106.15(3) 3_656 . . 2_655 ?
S3 K S3 K 28.749(17) 2_645 . . 2_655 ?
K K S3 K -174.081(18) 3_646 . . 2_655 ?
K K S3 K 75.170(12) 2_645 . . 2_655 ?
K S2 C1 S1 37.60(9) 3_656 . . . ?
K S2 C1 S1 -34.63(9) 1_565 . . . ?
K S2 C1 S3 -143.84(9) 3_656 . . . ?
K S2 C1 S3 143.93(9) 1_565 . . . ?
K S2 C1 K -72.232(13) 1_565 . . 3_656 ?
K S1 C1 S2 127.33(9) 2_655 . . . ?
K S1 C1 S2 -37.58(9) 3_656 . . . ?
K S1 C1 S2 34.86(9) 1_565 . . . ?
K S1 C1 S2 -139.94(9) . . . . ?
K S1 C1 S3 -51.36(7) 2_655 . . . ?
K S1 C1 S3 143.73(7) 3_656 . . . ?
K S1 C1 S3 -143.83(7) 1_565 . . . ?
K S1 C1 S3 41.37(7) . . . . ?
K S1 C1 K 164.914(12) 2_655 . . 3_656 ?
K S1 C1 K 72.445(12) 1_565 . . 3_656 ?
K S1 C1 K -102.356(13) . . . 3_656 ?
C2 S3 C1 S2 4.28(13) . . . . ?
K S3 C1 S2 141.36(8) . . . . ?
K S3 C1 S2 -132.70(9) 2_655 . . . ?
C2 S3 C1 S1 -176.97(10) . . . . ?
K S3 C1 S1 -39.89(7) . . . . ?
K S3 C1 S1 46.05(6) 2_655 . . . ?
C2 S3 C1 K -94.48(14) . . . 3_656 ?
K S3 C1 K 42.60(11) . . . 3_656 ?
K S3 C1 K 128.54(12) 2_655 . . 3_656 ?
